data_2204681
loop_
_publ_author_name
'R. Seth Baker'
'Richard E. Norman'

_publ_section_title
;Bis(acetato-\k<i>O</i>)[bis(2-pyridylmethyl)amine-\k^3^<i>N,N</i>',<i>N</i>'']zinc(II)--acetic
 acid (1/2)
;
_journal_issue 12
_journal_name_full 'Acta Crystallographica Section E'
_journal_page_first m1761
_journal_page_last m1763
_journal_paper_doi 10.1107/S1600536804027618
_journal_volume 60
_journal_year 2004
_chemical_formula_iupac '[Zn (C2 H3 O2)2 (C12 H13 N3)], 2C2 H4 O2'
_chemical_formula_moiety 'C16 H19 N3 O4 Zn, 2C2 H4 O2'
_chemical_formula_structural '[Zn (C2 H3 O2)2 (C12 H13 N3)], 2C2 H4 O2'
_chemical_formula_sum 'C20 H27 N3 O8 Zn'
_chemical_formula_weight 502.83
_space_group_IT_number 15
_symmetry_cell_setting monoclinic
_symmetry_space_group_name_Hall '-C 2yc'
_symmetry_space_group_name_H-M 'C 1 2/c 1'
_cell_angle_alpha 90
_cell_angle_beta 93.80(2)
_cell_angle_gamma 90
_cell_formula_units_Z 4
_cell_length_a 8.703(2)
_cell_length_b 13.791(3)
_cell_length_c 19.623(4)
_cell_measurement_reflns_used 3432
_cell_measurement_temperature 102
_cell_measurement_theta_max 30.5
_cell_measurement_theta_min 2.5
_cell_volume 2350.0(9)
_computing_cell_refinement 'DENZO and SCALEPACK'
_computing_data_collection 'COLLECT (Nonius 2000)'
_computing_data_reduction 'DENZO and SCALEPACK (Version 1.96.2; Otwinowski & Minor, 1997)'
_computing_molecular_graphics 'TEXSAN for Windows'
_computing_publication_material 'TEXSAN for Windows'
_computing_structure_refinement 'TEXSAN for Windows (Molecular Structure Corporation, 1997-1999)'
_computing_structure_solution 'SIR92 (Altomare, et. al. 1993)'
_diffrn_ambient_temperature 102
_diffrn_measured_fraction_theta_full 0.992
_diffrn_measured_fraction_theta_max 0.992
_diffrn_measurement_device 'KappaCCD (with Oxford Cryosystems Cryostream coller)'
_diffrn_measurement_method '\w scans with \k offsets'
_diffrn_radiation_monochromator graphite
_diffrn_radiation_source 'fine-focus sealed tube'
_diffrn_radiation_type 'Mo K\a'
_diffrn_radiation_wavelength 0.7107
_diffrn_reflns_av_R_equivalents 0.01970
_diffrn_reflns_av_sigmaI/netI 0.056
_diffrn_reflns_limit_h_max 12
_diffrn_reflns_limit_h_min -12
_diffrn_reflns_limit_k_max 19
_diffrn_reflns_limit_k_min -19
_diffrn_reflns_limit_l_max 27
_diffrn_reflns_limit_l_min -27
_diffrn_reflns_number 6634
_diffrn_reflns_reduction_process 'Lp corrections applied'
_diffrn_reflns_theta_full 30.53
_diffrn_reflns_theta_max 30.53
_diffrn_reflns_theta_min 2.77
_diffrn_standards_decay_% 0.0
_diffrn_standards_interval_count 0
_diffrn_standards_number 0
_exptl_absorpt_coefficient_mu 1.094
_exptl_absorpt_correction_T_max 0.667
_exptl_absorpt_correction_T_min 0.631
_exptl_absorpt_correction_type multi-scan
_exptl_absorpt_process_details '(HKL SCALEPACK; Otwinowski & Minor, 1997)'
_exptl_crystal_colour colorless
_exptl_crystal_density_diffrn 1.421
_exptl_crystal_density_meas ?
_exptl_crystal_description fragment
_exptl_crystal_F_000 1048.00
_exptl_crystal_size_max 0.43
_exptl_crystal_size_mid 0.42
_exptl_crystal_size_min 0.37
_refine_diff_density_max 1.36
_refine_diff_density_min -0.44
_refine_ls_extinction_method none
_refine_ls_goodness_of_fit_all 0.9898
_refine_ls_goodness_of_fit_ref 1.0129
_refine_ls_hydrogen_treatment noref
_refine_ls_matrix_type full
_refine_ls_number_constraints 0
_refine_ls_number_parameters 150
_refine_ls_number_reflns 2597
_refine_ls_number_restraints 0
_refine_ls_R_factor_all 0.0765
_refine_ls_R_factor_gt 0.0731
_refine_ls_shift/su_max 0.000277
_refine_ls_shift/su_mean 0.00
_refine_ls_structure_factor_coef Fsqd
_refine_ls_weighting_details 'w = 1/[\s^2^(Fo) + 0.004225|Fo|^2^]'
_refine_ls_weighting_scheme sigma
_refine_ls_wR_factor_all 0.1717
_refine_ls_wR_factor_ref 0.1501
_reflns_number_gt 2597
_reflns_number_total 3572
_reflns_threshold_expression I>3.00\s(I)
_cod_data_source_file fl6131.cif
_cod_data_source_block I
_cod_original_cell_volume 2350.0(8)
_cod_original_sg_symbol_H-M 'C 2/c'
_cod_database_code 2204681
_cod_database_fobs_code 2204681

loop_
_symmetry_equiv_pos_as_xyz
'   +x,   +y,   +z'
'   -x,   +y,1/2-z'
'   -x,   -y,   -z'
'   +x,   -y,1/2+z'
'1/2+x,1/2+y,   +z'
1/2-x,1/2+y,1/2-z
'1/2-x,1/2-y,   -z'
1/2+x,1/2-y,1/2+z

loop_
_atom_site_label
_atom_site_fract_x
_atom_site_fract_y
_atom_site_fract_z
_atom_site_U_iso_or_equiv
_atom_site_adp_type
_atom_site_calc_flag
_atom_site_calc_attached_atom
_atom_site_occupancy
Zn1 0.0000 0.20056(3) 0.7500 0.03077(12) Uani d ? 1.000
O1 0.0581(2) 0.29837(11) 0.67964(9) 0.0359(5) Uani d ? 1.000
O2 0.1024(3) 0.1643(2) 0.62473(12) 0.0585(7) Uani d ? 1.000
O3 0.1716(3) 0.0495(2) 0.52865(11) 0.0530(6) Uani d ? 1.000
O4 0.1311(4) -0.0602(2) 0.60470(10) 0.0902(11) Uani d ? 1.000
N1 -0.2223(3) 0.1672(2) 0.70436(10) 0.0319(5) Uani d ? 1.000
N2 0.0161(6) 0.0460(3) 0.7337(2) 0.0349(12) Uani d ? 0.500
C1 -0.3273(3) 0.2331(2) 0.68150(10) 0.0399(7) Uani d ? 1.000
C2 -0.4732(4) 0.2075(2) 0.6562(2) 0.0469(8) Uani d ? 1.000
C3 -0.5120(4) 0.1102(2) 0.6548(2) 0.0491(8) Uani d ? 1.000
C4 -0.4042(4) 0.0427(2) 0.6777(2) 0.0441(7) Uani d ? 1.000
C5 -0.2594(3) 0.0737(2) 0.70155(12) 0.0357(6) Uani d ? 1.000
C6 -0.1340(4) 0.0036(2) 0.7262(2) 0.0491(8) Uani d ? 1.000
C7 0.0936(3) 0.2559(2) 0.62660(10) 0.0405(7) Uani d ? 1.000
C8 0.1267(5) 0.3157(3) 0.5657(2) 0.0612(11) Uani d ? 1.000
C9 0.1634(4) -0.0409(3) 0.5484(2) 0.0513(8) Uani d ? 1.000
C10 0.2092(5) -0.1087(3) 0.4950(3) 0.086(2) Uani d ? 1.000
H1 -0.3000 0.2998 0.6828 0.048 Uiso c C1 1.000
H2 -0.5452 0.2554 0.6401 0.056 Uiso c C2 1.000
H3 -0.6121 0.0902 0.6383 0.059 Uiso c C3 1.000
H4 -0.4289 -0.0244 0.6771 0.053 Uiso c C4 1.000
H5 -0.1315 -0.0479 0.6942 0.059 Uiso c C6 1.000
H6 -0.1586 -0.0213 0.7692 0.059 Uiso c C6 1.000
H7 0.1726 0.3757 0.5804 0.037 Uiso d ? 0.500
H8 0.1936 0.2822 0.5381 0.037 Uiso d ? 0.500
H9 0.0321 0.3294 0.5398 0.037 Uiso d ? 0.500
H10 0.1848 -0.0812 0.4513 0.103 Uiso c C10 1.000
H11 0.1555 -0.1682 0.4988 0.103 Uiso c C10 1.000
H12 0.3170 -0.1202 0.5007 0.103 Uiso c C10 1.000
H13 0.1399 0.0939 0.5674 0.064 Uiso d ? 1.000
H14 0.0473 0.0402 0.6863 0.042 Uiso d ? 0.500
H15 0.0890 0.3515 0.5628 0.037 Uiso d ? 0.500
H16 0.2455 0.3388 0.5696 0.037 Uiso d ? 0.500
H17 0.0946 0.2793 0.5181 0.037 Uiso d ? 0.500

loop_
_atom_site_aniso_label
_atom_site_aniso_U_11
_atom_site_aniso_U_22
_atom_site_aniso_U_33
_atom_site_aniso_U_12
_atom_site_aniso_U_13
_atom_site_aniso_U_23
Zn1 0.0421(3) 0.0169(2) 0.0339(2) 0.0000 0.0064(2) 0.0000
O1 0.0488(11) 0.0240(8) 0.0356(9) -0.0015(7) 0.0087(8) 0.0029(6)
O2 0.066(2) 0.0448(13) 0.0650(10) 0.0079(11) 0.0048(11) -0.0223(12)
O3 0.0611(13) 0.0510(10) 0.0485(11) -0.0052(11) 0.0174(9) -0.0078(10)
O4 0.156(3) 0.059(2) 0.056(2) 0.023(2) 0.005(2) 0.0211(13)
N1 0.0426(12) 0.0225(9) 0.0315(9) -0.0016(8) 0.0087(8) -0.0016(7)
N2 0.045(3) 0.021(2) 0.040(3) 0.003(2) 0.012(2) 0.0040(10)
C1 0.050(2) 0.0286(11) 0.0414(13) -0.0006(11) 0.0057(11) -0.0013(11)
C2 0.050(2) 0.042(2) 0.048(2) 0.0062(12) -0.0001(12) -0.0023(12)
C3 0.045(2) 0.055(2) 0.048(2) -0.0070(13) 0.0038(11) -0.0071(13)
C4 0.053(2) 0.0340(13) 0.0460(10) -0.0093(12) 0.0100(12) -0.0072(11)
C5 0.0490(10) 0.0267(11) 0.0334(11) -0.0041(10) 0.0137(10) -0.0036(9)
C6 0.056(2) 0.0202(11) 0.071(2) -0.0021(11) 0.0030(10) 0.0003(12)
C7 0.0410(10) 0.037(2) 0.0438(13) -0.0003(11) 0.0071(10) -0.0047(11)
C8 0.074(2) 0.071(3) 0.040(2) 0.001(2) 0.018(2) 0.0010(10)
C9 0.052(2) 0.056(2) 0.044(2) 0.0270(10) -0.0066(12) -0.0041(13)
C10 0.073(3) 0.082(3) 0.100(3) 0.038(2) -0.006(2) -0.043(3)

loop_
_atom_type_symbol
_atom_type_scat_dispersion_real
_atom_type_scat_dispersion_imag
_atom_type_scat_source
C 0.002 0.002
;International Tables for Crystallography
(1992, Vol. C, Table 6.1.1.2)
;
H 0.000 0.000
;International Tables for Crystallography
(1992, Vol. C, Table 6.1.1.2)
;
O 0.008 0.006
;International Tables for Crystallography
(1992, Vol. C, Table 6.1.1.2)
;
Zn 0.222 1.431
;International Tables for Crystallography
(1992, Vol. C, Tables 4.2.6.8 and 6.1.1.1)
;
N 0.004 0.003
;International Tables for Crystallography
(1992, Vol. C, Table 6.1.1.2)
;

loop_
_geom_angle_atom_site_label_1
_geom_angle_atom_site_label_2
_geom_angle_atom_site_label_3
_geom_angle_site_symmetry_3
_geom_angle
_geom_angle_publ_flag
O1 Zn1 O1 2_556 96.10(10) yes
O1 Zn1 N1 . 96.81(8) yes
O1 Zn1 N1 2_556 99.80(8) yes
O1 Zn1 N2 . 122.50(10) yes
O1 Zn1 N2 2_556 141.40(10) yes
N1 Zn1 N1 2_556 155.10(10) yes
N1 Zn1 N2 . 77.9(2) yes
N1 Zn1 N2 2_556 77.5(2) yes
Zn1 O1 C7 . 110.1(2) yes
Zn1 N1 C1 . 125.0(2) yes
Zn1 N1 C5 . 116.0(2) yes
C1 N1 C5 . 118.9(2) yes
Zn1 N2 C6 . 110.5(3) no
N1 C1 C2 . 122.5(3) no
C1 C2 C3 . 118.3(3) no
C2 C3 C4 . 119.3(3) no
C3 C4 C5 . 119.2(3) no
N1 C5 C4 . 121.8(3) no
N1 C5 C6 . 116.0(2) no
C4 C5 C6 . 122.2(2) no
N2 C6 C5 . 114.0(3) no
O1 C7 O2 . 120.6(3) no
O1 C7 C8 . 118.6(3) no
O2 C7 C8 . 120.8(3) no
O3 C9 O4 . 120.6(3) no
O3 C9 C10 . 111.8(3) no
O4 C9 C10 . 127.5(4) no
C9 O3 H13 . 109.01 no
Zn1 N2 H14 . 104.06 no
C6 N2 H14 . 100.10 no
N1 C1 H1 . 118.76 no
C2 C1 H1 . 118.75 no
C1 C2 H2 . 120.86 no
C3 C2 H2 . 120.88 no
C2 C3 H3 . 120.34 no
C4 C3 H3 . 120.35 no
C3 C4 H4 . 120.40 no
C5 C4 H4 . 120.42 no
N2 C6 H5 . 108.30 no
N2 C6 H6 . 108.30 no
C5 C6 H5 . 108.35 no
C5 C6 H6 . 108.35 no
H5 C6 H6 . 109.47 no
C7 C8 H7 . 109.57 no
C7 C8 H8 . 110.37 no
C7 C8 H9 . 109.26 no
C7 C8 H15 . 113.69 no
C7 C8 H16 . 109.88 no
C7 C8 H17 . 112.49 no
H7 C8 H8 . 109.66 no
H7 C8 H9 . 108.46 no
H7 C8 H15 . 61.70 no
H7 C8 H16 . 48.97 no
H7 C8 H17 . 137.92 no
H8 C8 H9 . 109.48 no
H8 C8 H15 . 135.31 no
H8 C8 H16 . 63.90 no
H8 C8 H17 . 53.79 no
H9 C8 H15 . 48.22 no
H9 C8 H16 . 139.87 no
H9 C8 H17 . 57.91 no
H15 C8 H16 . 106.37 no
H15 C8 H17 . 101.14 no
H16 C8 H17 . 112.92 no
C9 C10 H10 . 109.45 no
C9 C10 H11 . 109.50 no
C9 C10 H12 . 109.42 no
H10 C10 H11 . 109.54 no
H10 C10 H12 . 109.43 no
H11 C10 H12 . 109.49 no

loop_
_geom_bond_atom_site_label_1
_geom_bond_atom_site_label_2
_geom_bond_site_symmetry_2
_geom_bond_distance
_geom_bond_publ_flag
Zn1 O1 . 2.019(2) yes
Zn1 O1 2_556 2.019(2) yes
Zn1 N1 . 2.128(2) yes
Zn1 N1 2_556 2.128(2) yes
Zn1 N2 . 2.161(4) yes
Zn1 N2 2_556 2.161(4) yes
O1 C7 . 1.251(3) no
O2 C7 . 1.267(4) no
O3 C9 . 1.310(4) no
O4 C9 . 1.188(4) no
N1 C1 . 1.344(4) no
N1 C5 . 1.330(3) no
N2 N2 2_556 0.713(7) no
N2 C6 . 1.429(6) no
N2 C6 2_556 1.381(6) no
C1 C2 . 1.378(5) no
C2 C3 . 1.383(4) no
C3 C4 . 1.376(5) no
C4 C5 . 1.383(4) no
C5 C6 . 1.513(4) no
C7 C8 . 1.495(4) no
C9 C10 . 1.478(5) no
O3 H13 . 1.029 no
N2 H14 . 0.990 no
C1 H1 . 0.950 no
C2 H2 . 0.950 no
C3 H3 . 0.950 no
C4 H4 . 0.950 no
C6 H5 . 0.950 no
C6 H6 . 0.950 no
C8 H7 . 0.955 no
C8 H8 . 0.943 no
C8 H9 . 0.957 no
C8 H15 . 0.594 no
C8 H16 . 1.080 no
C8 H17 . 1.081 no
C10 H10 . 0.950 no
C10 H11 . 0.949 no
C10 H12 . 0.951 no

loop_
_geom_contact_atom_site_label_1
_geom_contact_atom_site_label_2
_geom_contact_distance
_geom_contact_site_symmetry_2
_geom_contact_publ_flag
O1 C4 3.385(3) 5_555 no
O2 O3 2.563(3) . no
O2 O4 3.132(4) . no
O2 C9 3.262(4) . no
O2 C3 3.450(4) 1_655 no
O2 C10 3.553(5) 3_556 no
O3 C9 3.196(4) 3_556 no
O3 C8 3.225(4) 7_556 no
O3 O3 3.406(5) 3_556 no
O3 C10 3.415(5) 3_556 no
O3 C7 3.526(3) . no
O3 O4 3.591(4) 3_556 no
O4 N2 3.146(5) . no
O4 C1 3.234(4) 5_545 no
O4 C6 3.432(4) 2_556 no
O4 C2 3.498(4) 5_545 no
O4 C6 3.537(5) . no
C3 C4 3.538(4) 2_456 no
C3 C5 3.591(4) 2_456 no
C4 C4 3.386(6) 2_456 no
C9 C9 3.501(6) 3_556 no

loop_
_geom_hbond_atom_site_label_D
_geom_hbond_atom_site_label_H
_geom_hbond_atom_site_label_A
_geom_hbond_distance_DH
_geom_hbond_distance_HA
_geom_hbond_distance_DA
_geom_hbond_angle_DHA
N2 H14 O2 0.99 2.16 2.831(5) 123
N2 H14 O4 0.99 2.27 3.146(5) 146
O3 H13 O2 1.03 1.54 2.563(3) 176

loop_
_geom_torsion_atom_site_label_1
_geom_torsion_atom_site_label_2
_geom_torsion_atom_site_label_3
_geom_torsion_atom_site_label_4
_geom_torsion_site_symmetry_3
_geom_torsion_site_symmetry_4
_geom_torsion
_geom_torsion_publ_flag
Zn1 O1 C7 O2 . . -6.0(3) no
Zn1 O1 C7 C8 . . 174.5(2) no
Zn1 O1 C7 O2 . . -6.0(3) no
Zn1 N1 C1 C2 . . -175.9(2) no
Zn1 N1 C5 C4 . . 175.3(2) no
Zn1 N1 C5 C6 . . -4.6(3) no
Zn1 N2 C6 C5 . . 24.6(4) no
O1 Zn1 O1 C7 2_556 2_556 -176.7(2) no
O1 Zn1 N1 C1 . . -47.2(2) no
O1 Zn1 N1 C5 . . 135.7(2) no
O1 Zn1 N1 C1 2_556 2_556 50.2(2) no
O1 Zn1 N1 C5 2_556 2_556 -126.8(2) no
O1 Zn1 N2 C6 . . -110.9(2) no
N1 Zn1 O1 C7 . . -76.1(2) no
N1 Zn1 O1 C7 2_556 2_556 85.2(2) no
N1 Zn1 N1 C1 2_556 2_556 -178.8(2) no
N1 Zn1 N1 C5 2_556 2_556 4.2(2) no
N1 Zn1 N2 C6 . . -20.5(3) no
N1 C1 C2 C3 . . 0.3(5) no
N1 C5 C4 C3 . . 1.4(4) no
N1 C5 C6 N2 . . -14.0(4) no
N2 Zn1 O1 C7 . . 3.9(3) no
N2 Zn1 O1 C7 2_556 2_556 2.4(3) no
N2 Zn1 N1 C1 . . -169.0(2) no
N2 Zn1 N1 C5 . . 13.9(2) no
N2 Zn1 N1 C1 2_556 2_556 171.5(2) no
N2 Zn1 N1 C5 2_556 2_556 -5.5(2) no
N2 C6 C5 C4 . . 166.2(3) no
C1 N1 C5 C4 . . -1.9(4) no
C1 N1 C5 C6 . . 178.2(2) no
C1 C2 C3 C4 . . -0.9(5) no
C2 C1 N1 C5 . . 1.1(4) no
C2 C3 C4 C5 . . 0.1(4) no
C3 C4 C5 C6 . . -178.8(3) no
